data_4061215
loop_
_publ_author_name
'Oberbeckmann-Winter, Nicola'
'Braunstein, Pierre'
'Welter, Richard'

_publ_section_title
;
 Electrophilic Activation: Unexpected Metal--Metal Bond-Assisted Tl+ Chelation
 by a Pt-Benzyl Moiety Instead of Chloride Abstraction
;
_journal_coden_ASTM ORGND7
_journal_issue 26
_journal_name_full Organometallics
_journal_page_first 6311
_journal_page_last 6318
_journal_paper_doi 10.1021/om049282s
_journal_volume 23
_journal_year 2004
_chemical_formula_moiety 'C23 H23 Cl N O P Pt'
_chemical_formula_sum 'C23 H23 Cl N O P Pt'
_chemical_formula_weight 590.93
_space_group_IT_number 14
_symmetry_cell_setting monoclinic
_symmetry_space_group_name_Hall '-P 2yab'
_symmetry_space_group_name_H-M 'P 1 21/a 1'
_cell_angle_alpha 90.00
_cell_angle_beta 114.11(5)
_cell_angle_gamma 90.00
_cell_formula_units_Z 4
_cell_length_a 16.103(2)
_cell_length_b 8.6420(10)
_cell_length_c 17.032(2)
_cell_measurement_temperature 173(2)
_cell_volume 2163.4(4)
_diffrn_ambient_temperature 173(2)
_exptl_crystal_density_diffrn 1.814
_cod_original_sg_symbol_H-M 'P 21/a'
_cod_database_code 4061215

loop_
_symmetry_equiv_pos_as_xyz
'x, y, z'
'-x+1/2, y+1/2, -z'
'-x, -y, -z'
'x-1/2, -y-1/2, z'

loop_
_atom_site_label
_atom_site_type_symbol
_atom_site_fract_x
_atom_site_fract_y
_atom_site_fract_z
_atom_site_U_iso_or_equiv
_atom_site_adp_type
_atom_site_occupancy
_atom_site_symmetry_multiplicity
_atom_site_calc_flag
_atom_site_refinement_flags
_atom_site_disorder_assembly
_atom_site_disorder_group
Pt Pt -0.023562(12) 0.046468(17) 0.854502(11) 0.03487(6) Uani 1 1 d . . .
P P -0.05630(8) 0.28771(13) 0.81391(8) 0.0341(2) Uani 1 1 d . . .
Cl Cl 0.03387(13) -0.20023(14) 0.90918(12) 0.0595(4) Uani 1 1 d . . .
N N 0.0914(3) 0.1525(5) 0.9515(3) 0.0411(8) Uani 1 1 d . . .
O O 0.1565(3) 0.3602(5) 1.0317(3) 0.0555(10) Uani 1 1 d . . .
C12 C -0.0099(3) 0.3540(6) 0.7389(3) 0.0400(9) Uani 1 1 d . . .
C13 C 0.0542(4) 0.4726(7) 0.7584(5) 0.0537(13) Uani 1 1 d . . .
H13 H 0.0741 0.5245 0.8107 0.064 Uiso 1 1 calc . . .
C18 C -0.1688(3) 0.3714(6) 0.7779(3) 0.0406(9) Uani 1 1 d . . .
C10 C 0.0871(4) 0.2961(6) 0.9668(3) 0.0426(10) Uani 1 1 d . . .
C8 C 0.1761(5) 0.0927(8) 1.0189(4) 0.0579(14) Uani 1 1 d . . .
H8A H 0.2144 0.0456 0.9940 0.069 Uiso 1 1 calc . . .
H8B H 0.1633 0.0169 1.0545 0.069 Uiso 1 1 calc . . .
C11 C 0.0061(4) 0.3915(6) 0.9148(4) 0.0441(10) Uani 1 1 d . . .
H11A H 0.0250 0.4923 0.9032 0.053 Uiso 1 1 calc . . .
H11B H -0.0323 0.4060 0.9457 0.053 Uiso 1 1 calc . . .
C9 C 0.2209(5) 0.2341(9) 1.0704(5) 0.0640(16) Uani 1 1 d . . .
H9A H 0.2317 0.2206 1.1304 0.077 Uiso 1 1 calc . . .
H9B H 0.2784 0.2546 1.0668 0.077 Uiso 1 1 calc . . .
C1 C -0.1410(4) -0.0530(6) 0.7674(4) 0.0503(13) Uani 1 1 d . . .
H1A H -0.1476 -0.1540 0.7890 0.060 Uiso 1 1 calc . . .
H1B H -0.1921 0.0097 0.7647 0.060 Uiso 1 1 calc . . .
C2 C -0.1468(4) -0.0726(6) 0.6770(4) 0.0454(11) Uani 1 1 d . . .
C3 C -0.0863(5) -0.1722(7) 0.6606(4) 0.0551(13) Uani 1 1 d . . .
H3 H -0.0426 -0.2262 0.7059 0.066 Uiso 1 1 calc . . .
C7 C -0.2108(5) 0.0012(11) 0.6066(5) 0.0677(18) Uani 1 1 d . . .
H7 H -0.2529 0.0658 0.6146 0.081 Uiso 1 1 calc . . .
C17 C -0.0369(6) 0.2788(9) 0.6613(5) 0.069(2) Uani 1 1 d . . .
H17 H -0.0786 0.1982 0.6483 0.082 Uiso 1 1 calc . . .
C19 C -0.2266(5) 0.3199(8) 0.8156(5) 0.0602(16) Uani 1 1 d . . .
H19 H -0.2092 0.2381 0.8545 0.072 Uiso 1 1 calc . . .
C23 C -0.1960(4) 0.4955(8) 0.7205(4) 0.0520(12) Uani 1 1 d . . .
H23 H -0.1580 0.5320 0.6957 0.062 Uiso 1 1 calc . . .
C22 C -0.2800(5) 0.5636(9) 0.7008(6) 0.0670(19) Uani 1 1 d . . .
H22 H -0.2983 0.6459 0.6622 0.080 Uiso 1 1 calc . . .
C14 C 0.0879(5) 0.5114(10) 0.6967(6) 0.070(2) Uani 1 1 d . . .
H14 H 0.1307 0.5902 0.7091 0.084 Uiso 1 1 calc . . .
C15 C 0.0604(6) 0.4389(10) 0.6206(6) 0.072(2) Uani 1 1 d . . .
H15 H 0.0838 0.4678 0.5810 0.087 Uiso 1 1 calc . . .
C16 C -0.0018(7) 0.3232(13) 0.6016(6) 0.084(3) Uani 1 1 d . . .
H16 H -0.0212 0.2731 0.5488 0.101 Uiso 1 1 calc . . .
C5 C -0.1548(7) -0.1181(12) 0.5113(5) 0.084(2) Uani 1 1 d . . .
H5 H -0.1585 -0.1361 0.4561 0.101 Uiso 1 1 calc . . .
C4 C -0.0911(6) -0.1904(10) 0.5792(5) 0.075(2) Uani 1 1 d . . .
H4 H -0.0492 -0.2543 0.5704 0.090 Uiso 1 1 calc . . .
C21 C -0.3362(4) 0.5119(11) 0.7371(6) 0.072(2) Uani 1 1 d . . .
H21 H -0.3926 0.5586 0.7228 0.087 Uiso 1 1 calc . . .
C20 C -0.3103(5) 0.3920(10) 0.7943(6) 0.073(2) Uani 1 1 d . . .
H20 H -0.3489 0.3584 0.8193 0.087 Uiso 1 1 calc . . .
C6 C -0.2149(7) -0.0172(13) 0.5238(6) 0.084(3) Uani 1 1 d . . .
H6 H -0.2572 0.0374 0.4778 0.101 Uiso 1 1 calc . . .

loop_
_atom_site_aniso_label
_atom_site_aniso_U_11
_atom_site_aniso_U_22
_atom_site_aniso_U_33
_atom_site_aniso_U_23
_atom_site_aniso_U_13
_atom_site_aniso_U_12
Pt 0.04305(10) 0.02575(8) 0.04453(11) -0.00413(6) 0.02678(8) -0.00389(6)
P 0.0388(5) 0.0292(5) 0.0403(6) -0.0011(4) 0.0222(5) -0.0008(4)
Cl 0.0844(10) 0.0251(5) 0.0804(10) 0.0047(5) 0.0454(9) 0.0040(5)
N 0.046(2) 0.0320(18) 0.049(2) -0.0003(16) 0.0241(19) -0.0006(15)
O 0.059(2) 0.047(2) 0.052(2) -0.0111(18) 0.0145(19) -0.0141(18)
C12 0.039(2) 0.040(2) 0.048(2) 0.0079(19) 0.0244(19) 0.0036(17)
C13 0.050(3) 0.050(3) 0.068(4) 0.004(3) 0.031(3) -0.009(2)
C18 0.040(2) 0.038(2) 0.049(3) -0.0013(19) 0.023(2) 0.0026(17)
C10 0.046(3) 0.044(2) 0.041(2) -0.0044(19) 0.021(2) -0.0080(19)
C8 0.065(4) 0.052(3) 0.046(3) -0.001(3) 0.012(3) 0.004(3)
C11 0.057(3) 0.031(2) 0.051(3) -0.0077(18) 0.029(2) -0.0034(18)
C9 0.055(3) 0.070(4) 0.059(4) -0.004(3) 0.015(3) -0.010(3)
C1 0.048(3) 0.050(3) 0.061(3) -0.017(2) 0.030(3) -0.019(2)
C2 0.041(2) 0.042(2) 0.055(3) -0.009(2) 0.021(2) -0.0087(18)
C3 0.063(4) 0.044(3) 0.060(3) -0.005(2) 0.027(3) 0.004(2)
C7 0.047(3) 0.074(4) 0.073(5) -0.009(4) 0.015(3) 0.007(3)
C17 0.087(5) 0.078(5) 0.060(4) -0.014(3) 0.050(4) -0.030(4)
C19 0.059(3) 0.052(3) 0.090(5) 0.001(3) 0.050(4) -0.003(3)
C23 0.047(3) 0.050(3) 0.061(3) 0.003(3) 0.024(3) 0.006(2)
C22 0.050(3) 0.066(4) 0.075(5) -0.002(3) 0.015(3) 0.015(3)
C14 0.061(4) 0.065(4) 0.105(6) 0.021(4) 0.055(4) -0.004(3)
C15 0.067(4) 0.089(5) 0.084(5) 0.032(4) 0.055(4) 0.015(4)
C16 0.094(6) 0.117(7) 0.066(4) -0.004(5) 0.057(5) -0.018(5)
C5 0.103(7) 0.089(6) 0.057(4) -0.001(4) 0.030(4) 0.000(5)
C4 0.091(6) 0.079(5) 0.062(4) -0.011(4) 0.040(4) 0.010(4)
C21 0.037(3) 0.081(5) 0.092(6) -0.019(4) 0.020(3) 0.014(3)
C20 0.057(4) 0.074(5) 0.110(6) -0.019(4) 0.057(4) -0.008(3)
C6 0.075(5) 0.089(6) 0.069(5) 0.008(5) 0.009(4) 0.012(5)

loop_
_geom_bond_atom_site_label_1
_geom_bond_atom_site_label_2
_geom_bond_distance
_geom_bond_site_symmetry_2
_geom_bond_publ_flag
Pt C1 2.055(6) . ?
Pt N 2.120(5) . ?
Pt P 2.1919(12) . ?
Pt Cl 2.3589(14) . ?
P C18 1.810(5) . ?
P C12 1.817(5) . ?
P C11 1.832(5) . ?
N C10 1.275(7) . ?
N C8 1.473(8) . ?
O C10 1.330(7) . ?
O C9 1.463(9) . ?
C12 C17 1.373(9) . ?
C12 C13 1.395(8) . ?
C13 C14 1.406(10) . ?
C13 H13 0.9300 . ?
C18 C23 1.396(9) . ?
C18 C19 1.401(7) . ?
C10 C11 1.490(8) . ?
C8 C9 1.505(10) . ?
C8 H8A 0.9700 . ?
C8 H8B 0.9700 . ?
C11 H11A 0.9700 . ?
C11 H11B 0.9700 . ?
C9 H9A 0.9700 . ?
C9 H9B 0.9700 . ?
C1 C2 1.514(9) . ?
C1 H1A 0.9700 . ?
C1 H1B 0.9700 . ?
C2 C7 1.378(10) . ?
C2 C3 1.410(8) . ?
C3 C4 1.367(10) . ?
C3 H3 0.9300 . ?
C7 C6 1.393(14) . ?
C7 H7 0.9300 . ?
C17 C16 1.405(9) . ?
C17 H17 0.9300 . ?
C19 C20 1.392(10) . ?
C19 H19 0.9300 . ?
C23 C22 1.385(9) . ?
C23 H23 0.9300 . ?
C22 C21 1.364(13) . ?
C22 H22 0.9300 . ?
C14 C15 1.342(14) . ?
C14 H14 0.9300 . ?
C15 C16 1.357(13) . ?
C15 H15 0.9300 . ?
C16 H16 0.9300 . ?
C5 C4 1.346(13) . ?
C5 C6 1.382(14) . ?
C5 H5 0.9300 . ?
C4 H4 0.9300 . ?
C21 C20 1.366(14) . ?
C21 H21 0.9300 . ?
C20 H20 0.9300 . ?
C6 H6 0.9300 . ?
